data_1514981
loop_
_publ_author_name
'Dahl, Eric W.'
'Baddour, Frederick G.'
'Fiedler, Stephanie R.'
'Hoffert, Wesley A.'
'Shores, Matthew P.'
'Yee, Gordon T.'
'Djukic, Jean-Pierre'
'Bacon, Jeffrey W.'
'Rheingold, Arnold L.'
'Doerrer, Linda H.'

_publ_section_title
;
 Antiferromagnetic coupling across a tetrametallic unit through
 noncovalent interactions
;
_journal_issue 2
_journal_name_full 'Chemical Science'
_journal_page_first 602
_journal_paper_doi 10.1039/c1sc00608h
_journal_volume 3
_journal_year 2012
_chemical_formula_sum 'C47 H60 Co O9.75 Pt S4'
_chemical_formula_weight 1163.21
_space_group_IT_number 15
_symmetry_cell_setting monoclinic
_symmetry_space_group_name_Hall '-I 2ya'
_symmetry_space_group_name_H-M 'I 1 2/a 1'
_atom_sites_solution_hydrogens geom
_atom_sites_solution_primary direct
_atom_sites_solution_secondary difmap
_audit_creation_method
;
SHELXL-97

rem squeeze used to account for unresolved solvent
rem squeeze found 1511e with a void of 3874 angstroms
rem associated with 38 THF "C4H8O" = C152,304H, 38O
rem old formula C224,H176, O40, S32, Co8 Pt8
REM NEW FORMULA C376 H480, O78, S32, Co8, Pt8
;
_cell_angle_alpha 90.00
_cell_angle_beta 92.135(2)
_cell_angle_gamma 90.00
_cell_formula_units_Z 8
_cell_length_a 22.8140(8)
_cell_length_b 16.6711(7)
_cell_length_c 23.2989(14)
_cell_measurement_reflns_used 9982
_cell_measurement_temperature 100(2)
_cell_measurement_theta_max 65.54
_cell_measurement_theta_min 3.26
_cell_volume 8855.2(7)
_computing_cell_refinement 'Bruker SMART'
_computing_data_collection 'Bruker SMART'
_computing_data_reduction 'Bruker SAINT'
_computing_molecular_graphics 'Bruker SHELXTL'
_computing_publication_material 'Bruker SHELXTL'
_computing_structure_refinement 'SHELXL-97 (Sheldrick, 1997)'
_computing_structure_solution 'SHELXS-97 (Sheldrick, 1990)'
_diffrn_ambient_temperature 100(2)
_diffrn_measured_fraction_theta_full 0.959
_diffrn_measured_fraction_theta_max 0.959
_diffrn_measurement_device_type 'CCD area detector'
_diffrn_measurement_method 'phi and omega scans'
_diffrn_radiation_monochromator graphite
_diffrn_radiation_source 'fine-focus sealed tube'
_diffrn_radiation_type CuK\a
_diffrn_radiation_wavelength 1.54184
_diffrn_reflns_av_R_equivalents 0.0451
_diffrn_reflns_av_sigmaI/netI 0.0354
_diffrn_reflns_limit_h_max 26
_diffrn_reflns_limit_h_min -23
_diffrn_reflns_limit_k_max 19
_diffrn_reflns_limit_k_min -19
_diffrn_reflns_limit_l_max 26
_diffrn_reflns_limit_l_min -27
_diffrn_reflns_number 32723
_diffrn_reflns_theta_full 66.02
_diffrn_reflns_theta_max 66.02
_diffrn_reflns_theta_min 3.26
_exptl_absorpt_coefficient_mu 11.013
_exptl_absorpt_correction_T_max 0.4055
_exptl_absorpt_correction_T_min 0.2889
_exptl_absorpt_correction_type multi-scan
_exptl_absorpt_process_details sadabs
_exptl_crystal_colour 'pale yellow'
_exptl_crystal_density_diffrn 1.745
_exptl_crystal_density_method 'not measured'
_exptl_crystal_description block
_exptl_crystal_F_000 4712
_exptl_crystal_size_max 0.15
_exptl_crystal_size_mid 0.10
_exptl_crystal_size_min 0.10
_refine_diff_density_max 0.660
_refine_diff_density_min -0.666
_refine_diff_density_rms 0.091
_refine_ls_extinction_method none
_refine_ls_goodness_of_fit_ref 1.036
_refine_ls_hydrogen_treatment mixed
_refine_ls_matrix_type full
_refine_ls_number_parameters 452
_refine_ls_number_reflns 7410
_refine_ls_number_restraints 21
_refine_ls_restrained_S_all 1.042
_refine_ls_R_factor_all 0.0434
_refine_ls_R_factor_gt 0.0340
_refine_ls_shift/su_max 0.046
_refine_ls_shift/su_mean 0.001
_refine_ls_structure_factor_coef Fsqd
_refine_ls_weighting_details 'calc w=1/[\s^2^(Fo^2^)+(0.0616P)^2^+0.0000P] where P=(Fo^2^+2Fc^2^)/3'
_refine_ls_weighting_scheme calc
_refine_ls_wR_factor_gt 0.0964
_refine_ls_wR_factor_ref 0.1003
_reflns_number_gt 5941
_reflns_number_total 7410
_reflns_threshold_expression >2sigma(I)
_cod_data_source_file c1sc00608h.txt
_cod_data_source_block lhd256sq_Compound_2a
_cod_depositor_comments
;
The following automatic conversions were performed:

'_symmetry_cell_setting' value 'Monoclinic' changed to 'monoclinic'
according to
/usr/data/users/saulius/automatic-downloads/retrospective/RSC/lib/dictionaries/cif_core.dic
dictionary named 'cif_core.dic' version 2.4.2 from 2011-04-26.

Automatic conversion script
Id: cif_fix_values 2281 2013-09-26 08:29:07Z andrius 
;
_cod_original_sg_symbol_H-M I2/a
_cod_database_code 1514981

loop_
_symmetry_equiv_pos_as_xyz
'x, y, z'
'-x+1/2, y, -z'
'x+1/2, y+1/2, z+1/2'
'-x+1, y+1/2, -z+1/2'
'-x, -y, -z'
'x-1/2, -y, z'
'-x+1/2, -y+1/2, -z+1/2'
'x, -y+1/2, z+1/2'

loop_
_atom_site_label
_atom_site_type_symbol
_atom_site_fract_x
_atom_site_fract_y
_atom_site_fract_z
_atom_site_U_iso_or_equiv
_atom_site_adp_type
_atom_site_occupancy
_atom_site_symmetry_multiplicity
_atom_site_calc_flag
_atom_site_refinement_flags
_atom_site_disorder_assembly
_atom_site_disorder_group
C1 C 0.6879(2) 0.1965(3) 0.1226(2) 0.0397(12) Uani 1 1 d D . .
C2 C 0.6613(2) 0.1158(3) 0.1279(2) 0.0489(13) Uani 1 1 d . . .
C3 C 0.6478(3) 0.0684(4) 0.0811(3) 0.076(2) Uani 1 1 d . . .
H3 H 0.6564 0.0862 0.0436 0.092 Uiso 1 1 calc R A .
C4 C 0.6212(4) -0.0061(5) 0.0891(3) 0.097(3) Uani 1 1 d . . .
H4 H 0.6101 -0.0374 0.0564 0.117 Uiso 1 1 calc R . .
C5 C 0.6110(4) -0.0353(5) 0.1425(4) 0.092(2) Uani 1 1 d . . .
H5 H 0.5940 -0.0868 0.1471 0.110 Uiso 1 1 calc R A .
C6 C 0.6255(3) 0.0108(4) 0.1892(3) 0.0718(19) Uani 1 1 d . . .
H6 H 0.6181 -0.0086 0.2265 0.086 Uiso 1 1 calc R . .
C7 C 0.6512(2) 0.0866(3) 0.1828(2) 0.0485(13) Uani 1 1 d . . .
H7 H 0.6616 0.1179 0.2157 0.058 Uiso 1 1 calc R A .
C8 C 0.8455(2) 0.2936(3) 0.14914(19) 0.0370(11) Uani 1 1 d D . .
C9 C 0.9048(2) 0.2654(4) 0.1690(2) 0.0488(13) Uani 1 1 d . . .
C10 C 0.9487(3) 0.2520(5) 0.1306(3) 0.074(2) Uani 1 1 d . . .
H10 H 0.9411 0.2605 0.0907 0.089 Uiso 1 1 calc R A .
C11 C 1.0049(3) 0.2258(6) 0.1505(3) 0.104(3) Uani 1 1 d . . .
H11 H 1.0345 0.2150 0.1240 0.124 Uiso 1 1 calc R . .
C12 C 1.0159(3) 0.2162(7) 0.2071(3) 0.119(4) Uani 1 1 d . . .
H12 H 1.0539 0.2008 0.2209 0.143 Uiso 1 1 calc R A .
C13 C 0.9719(4) 0.2288(8) 0.2454(3) 0.146(5) Uani 1 1 d . . .
H13 H 0.9796 0.2196 0.2852 0.175 Uiso 1 1 calc R . .
C14 C 0.9179(2) 0.2542(5) 0.2268(2) 0.070(2) Uani 1 1 d . . .
H14 H 0.8887 0.2644 0.2539 0.083 Uiso 1 1 calc R A .
C15 C 0.7762(2) 0.5082(3) 0.1421(2) 0.0416(12) Uani 1 1 d D . .
C16 C 0.7983(2) 0.5889(3) 0.1598(2) 0.0470(13) Uani 1 1 d . . .
C17 C 0.7926(3) 0.6128(4) 0.2148(3) 0.0704(18) Uani 1 1 d . . .
H17 H 0.7755 0.5769 0.2411 0.085 Uiso 1 1 calc R A .
C18 C 0.8106(4) 0.6874(5) 0.2342(4) 0.092(2) Uani 1 1 d . . .
H18 H 0.8044 0.7030 0.2727 0.110 Uiso 1 1 calc R . .
C19 C 0.8374(4) 0.7389(5) 0.1974(5) 0.113(3) Uani 1 1 d . . .
H19 H 0.8492 0.7909 0.2098 0.136 Uiso 1 1 calc R A .
C20 C 0.8468(4) 0.7131(5) 0.1413(5) 0.115(3) Uani 1 1 d . . .
H20 H 0.8675 0.7466 0.1161 0.138 Uiso 1 1 calc R . .
C21 C 0.8266(4) 0.6402(4) 0.1226(4) 0.088(2) Uani 1 1 d . . .
H21 H 0.8319 0.6244 0.0840 0.106 Uiso 1 1 calc R A .
C22 C 0.6192(2) 0.4154(3) 0.1148(2) 0.0454(13) Uani 1 1 d D . .
C23 C 0.5608(4) 0.4544(7) 0.1249(5) 0.047(5) Uani 0.470(7) 1 d PGD A 3
C24 C 0.5196(6) 0.4532(8) 0.0794(5) 0.086(5) Uani 0.470(7) 1 d PG A 3
H24A H 0.5290 0.4291 0.0440 0.103 Uiso 0.470(7) 1 calc PR A 3
C25 C 0.4646(6) 0.4872(8) 0.0859(5) 0.094(5) Uani 0.470(7) 1 d PG A 3
H25A H 0.4364 0.4863 0.0548 0.113 Uiso 0.470(7) 1 calc PR A 3
C26 C 0.4508(4) 0.5224(7) 0.1377(6) 0.072(6) Uani 0.470(7) 1 d PG A 3
H26A H 0.4132 0.5456 0.1421 0.086 Uiso 0.470(7) 1 calc PR A 3
C27 C 0.4920(4) 0.5236(8) 0.1832(5) 0.092(6) Uani 0.470(7) 1 d PG A 3
H27A H 0.4826 0.5477 0.2186 0.110 Uiso 0.470(7) 1 calc PR A 3
C28 C 0.5470(4) 0.4896(7) 0.1768(5) 0.076(5) Uani 0.470(7) 1 d PG A 3
H28A H 0.5752 0.4905 0.2078 0.091 Uiso 0.470(7) 1 calc PR A 3
C23A C 0.5565(3) 0.4462(6) 0.1120(4) 0.046(5) Uani 0.530(7) 1 d PGD A 4
C24A C 0.5330(5) 0.4994(8) 0.0714(4) 0.086(5) Uani 0.530(7) 1 d PG A 4
H24B H 0.5562 0.5172 0.0408 0.103 Uiso 0.530(7) 1 calc PR A 4
C25A C 0.4758(5) 0.5266(7) 0.0755(5) 0.094(5) Uani 0.530(7) 1 d PG A 4
H25B H 0.4597 0.5630 0.0477 0.113 Uiso 0.530(7) 1 calc PR A 4
C26A C 0.4419(3) 0.5006(7) 0.1203(5) 0.070(6) Uani 0.530(7) 1 d PG A 4
H26B H 0.4028 0.5192 0.1231 0.084 Uiso 0.530(7) 1 calc PR A 4
C27A C 0.4653(3) 0.4474(6) 0.1609(4) 0.080(5) Uani 0.530(7) 1 d PG A 4
H27B H 0.4422 0.4296 0.1915 0.096 Uiso 0.530(7) 1 calc PR A 4
C28A C 0.5226(3) 0.4202(5) 0.1568(4) 0.057(3) Uani 0.530(7) 1 d PG A 4
H28B H 0.5386 0.3838 0.1846 0.069 Uiso 0.530(7) 1 calc PR A 4
O1 O 0.7084(4) 0.2294(6) 0.1657(4) 0.037(3) Uani 0.496(6) 1 d PD A 1
O2 O 0.8129(4) 0.3286(5) 0.1848(4) 0.033(2) Uani 0.496(6) 1 d PD A 1
O3 O 0.7751(4) 0.4565(5) 0.1820(3) 0.043(2) Uani 0.496(6) 1 d PD A 1
O4 O 0.6507(4) 0.4172(6) 0.1614(4) 0.048(2) Uani 0.496(6) 1 d PD A 1
O1A O 0.6830(4) 0.2461(7) 0.1642(5) 0.049(3) Uani 0.504(6) 1 d PD A 2
O2A O 0.8052(4) 0.2902(6) 0.1840(4) 0.037(2) Uani 0.504(6) 1 d PD A 2
O3A O 0.7423(4) 0.4712(4) 0.1744(3) 0.0371(19) Uani 0.504(6) 1 d PD A 2
O4A O 0.6374(4) 0.3731(5) 0.1551(4) 0.044(2) Uani 0.504(6) 1 d PD A 2
O5 O 0.71317(19) 0.3507(2) 0.26066(16) 0.0470(9) Uani 1 1 d D A .
Co1 Co 0.72593(3) 0.35244(5) 0.17486(3) 0.03307(18) Uani 1 1 d D . .
Pt1 Pt 0.740472(8) 0.355662(13) 0.064765(8) 0.03491(9) Uani 1 1 d . . .
S1A S 0.7222(2) 0.21960(18) 0.06234(11) 0.0410(10) Uani 0.496(6) 1 d P A 1
S2A S 0.84115(13) 0.3300(3) 0.08219(11) 0.0370(9) Uani 0.496(6) 1 d P A 1
S3A S 0.7617(2) 0.4935(2) 0.07179(12) 0.0430(9) Uani 0.496(6) 1 d P A 1
S4A S 0.65352(15) 0.4302(3) 0.05003(12) 0.0396(9) Uani 0.496(6) 1 d P A 1
S1B S 0.68429(19) 0.23795(18) 0.05389(10) 0.0396(9) Uani 0.504(6) 1 d P A 2
S2B S 0.82445(14) 0.2809(3) 0.07793(10) 0.0394(10) Uani 0.504(6) 1 d P A 2
S3B S 0.7930(2) 0.4723(2) 0.07491(11) 0.0386(9) Uani 0.504(6) 1 d P A 2
S4B S 0.64261(15) 0.3847(4) 0.05176(13) 0.0473(10) Uani 0.504(6) 1 d P A 2
H5B H 0.6799(15) 0.353(6) 0.251(4) 0.16(5) Uiso 1 1 d D . .
H5A H 0.716(4) 0.370(5) 0.291(2) 0.14(4) Uiso 1 1 d D . .

loop_
_atom_site_aniso_label
_atom_site_aniso_U_11
_atom_site_aniso_U_22
_atom_site_aniso_U_33
_atom_site_aniso_U_23
_atom_site_aniso_U_13
_atom_site_aniso_U_12
C1 0.032(3) 0.051(3) 0.036(3) 0.011(2) 0.001(2) 0.004(2)
C2 0.048(3) 0.047(3) 0.052(3) 0.002(3) 0.002(2) -0.001(3)
C3 0.105(6) 0.059(4) 0.065(4) -0.003(3) -0.007(4) -0.024(4)
C4 0.143(8) 0.070(5) 0.078(5) -0.013(4) -0.015(5) -0.031(5)
C5 0.110(7) 0.063(5) 0.103(6) 0.006(4) 0.011(5) -0.033(5)
C6 0.072(5) 0.058(4) 0.087(5) 0.022(4) 0.020(4) -0.010(4)
C7 0.039(3) 0.050(3) 0.056(3) 0.009(3) 0.005(2) 0.001(3)
C8 0.032(3) 0.044(3) 0.035(2) 0.001(2) 0.006(2) -0.003(2)
C9 0.040(3) 0.067(4) 0.039(3) 0.003(3) 0.007(2) 0.014(3)
C10 0.043(4) 0.125(7) 0.055(4) 0.006(4) 0.008(3) 0.032(4)
C11 0.057(5) 0.174(9) 0.081(5) 0.003(6) 0.012(4) 0.045(5)
C12 0.057(5) 0.222(12) 0.077(5) -0.020(6) -0.014(4) 0.064(6)
C13 0.082(6) 0.311(16) 0.043(4) 0.005(6) -0.005(4) 0.107(8)
C14 0.042(3) 0.131(6) 0.035(3) 0.000(3) -0.001(2) 0.032(4)
C15 0.033(3) 0.050(3) 0.042(3) 0.003(2) 0.004(2) 0.008(2)
C16 0.039(3) 0.043(3) 0.059(3) 0.001(3) -0.001(2) -0.003(2)
C17 0.076(5) 0.065(4) 0.069(4) -0.012(3) -0.010(3) 0.003(4)
C18 0.115(7) 0.068(5) 0.091(6) -0.029(5) -0.015(5) -0.001(5)
C19 0.129(8) 0.063(6) 0.144(9) -0.022(6) -0.039(7) -0.008(5)
C20 0.135(8) 0.059(5) 0.152(9) 0.012(6) 0.003(7) -0.037(5)
C21 0.119(7) 0.061(5) 0.085(5) -0.001(4) 0.008(5) -0.031(5)
C22 0.031(3) 0.055(3) 0.051(3) 0.016(3) 0.009(2) 0.011(2)
C23 0.028(10) 0.054(11) 0.059(9) 0.021(7) 0.003(6) 0.004(8)
C24 0.038(7) 0.155(16) 0.066(6) 0.034(8) 0.007(4) 0.021(8)
C25 0.062(7) 0.123(16) 0.096(8) 0.036(9) -0.017(6) 0.039(9)
C26 0.035(9) 0.066(11) 0.114(16) 0.006(12) -0.007(9) 0.008(8)
C27 0.060(10) 0.107(15) 0.109(13) 0.010(11) 0.017(9) 0.043(10)
C28 0.039(8) 0.097(13) 0.092(11) -0.004(9) 0.020(7) 0.040(8)
C23A 0.036(9) 0.067(11) 0.036(6) 0.011(6) 0.001(5) 0.021(8)
C24A 0.038(7) 0.155(16) 0.066(6) 0.034(8) 0.007(4) 0.021(8)
C25A 0.062(7) 0.123(16) 0.096(8) 0.036(9) -0.017(6) 0.039(9)
C26A 0.037(8) 0.101(14) 0.071(10) -0.010(9) 0.002(7) 0.019(8)
C27A 0.028(6) 0.116(13) 0.098(10) 0.033(9) 0.020(6) 0.014(7)
C28A 0.042(6) 0.072(9) 0.059(7) 0.022(6) 0.007(5) 0.028(6)
O1 0.041(6) 0.052(6) 0.017(4) 0.003(4) -0.006(4) -0.016(5)
O2 0.024(4) 0.046(6) 0.030(4) -0.002(4) 0.004(3) -0.008(4)
O3 0.056(6) 0.040(5) 0.034(4) 0.011(3) 0.002(4) 0.010(4)
O4 0.036(5) 0.065(7) 0.043(5) 0.022(5) 0.010(4) 0.028(5)
O1A 0.047(7) 0.067(7) 0.032(4) 0.011(4) -0.003(5) -0.009(5)
O2A 0.022(4) 0.061(7) 0.027(4) 0.000(5) 0.004(3) -0.001(5)
O3A 0.062(6) 0.023(4) 0.026(4) 0.003(3) 0.009(4) 0.010(4)
O4A 0.037(5) 0.046(5) 0.051(5) 0.007(5) 0.005(3) 0.009(4)
O5 0.054(3) 0.057(2) 0.031(2) 0.0019(17) 0.0110(16) 0.0099(19)
Co1 0.0305(4) 0.0409(5) 0.0282(4) 0.0038(3) 0.0055(3) 0.0062(3)
Pt1 0.03171(14) 0.04686(14) 0.02630(12) 0.00321(8) 0.00307(8) 0.00212(10)
S1A 0.047(3) 0.0485(16) 0.0279(13) 0.0003(10) 0.0063(12) -0.0023(15)
S2A 0.0316(15) 0.051(2) 0.0289(13) 0.0024(12) 0.0062(10) 0.0013(14)
S3A 0.042(2) 0.0506(18) 0.0369(14) 0.0085(12) 0.0065(14) 0.0033(16)
S4A 0.0347(16) 0.051(2) 0.0331(13) 0.0058(14) 0.0004(10) 0.0075(16)
S1B 0.036(2) 0.0509(16) 0.0316(13) -0.0018(11) -0.0018(11) -0.0049(15)
S2B 0.0330(16) 0.056(3) 0.0291(12) -0.0048(12) 0.0016(9) 0.0129(16)
S3B 0.035(2) 0.0469(17) 0.0338(13) 0.0016(11) 0.0063(13) -0.0044(15)
S4B 0.0364(17) 0.065(3) 0.0404(15) 0.0144(16) -0.0005(11) 0.0056(17)

loop_
_atom_type_symbol
_atom_type_description
_atom_type_scat_dispersion_real
_atom_type_scat_dispersion_imag
_atom_type_scat_source
C C 0.0181 0.0091 'International Tables Vol C Tables 4.2.6.8 and 6.1.1.4'
H H 0.0000 0.0000 'International Tables Vol C Tables 4.2.6.8 and 6.1.1.4'
O O 0.0492 0.0322 'International Tables Vol C Tables 4.2.6.8 and 6.1.1.4'
S S 0.3331 0.5567 'International Tables Vol C Tables 4.2.6.8 and 6.1.1.4'
Co Co -2.3653 3.6143 'International Tables Vol C Tables 4.2.6.8 and 6.1.1.4'
Pt Pt -4.5932 6.9264 'International Tables Vol C Tables 4.2.6.8 and 6.1.1.4'

loop_
_geom_angle_atom_site_label_1
_geom_angle_atom_site_label_2
_geom_angle_atom_site_label_3
_geom_angle
_geom_angle_site_symmetry_3
O1 C1 O1A 29.6(5) .
O1 C1 C2 118.9(7) .
O1A C1 C2 118.4(7) .
O1 C1 S1A 114.1(6) .
O1A C1 S1A 122.8(7) .
C2 C1 S1A 118.9(4) .
O1 C1 S1B 125.5(6) .
O1A C1 S1B 115.9(7) .
C2 C1 S1B 115.5(4) .
S1A C1 S1B 31.54(14) .
C3 C2 C7 119.2(6) .
C3 C2 C1 122.4(5) .
C7 C2 C1 118.4(5) .
C2 C3 C4 119.5(7) .
C2 C3 H3 120.3 .
C4 C3 H3 120.3 .
C5 C4 C3 121.8(7) .
C5 C4 H4 119.1 .
C3 C4 H4 119.1 .
C6 C5 C4 118.9(7) .
C6 C5 H5 120.6 .
C4 C5 H5 120.6 .
C5 C6 C7 121.0(6) .
C5 C6 H6 119.5 .
C7 C6 H6 119.5 .
C2 C7 C6 119.6(6) .
C2 C7 H7 120.2 .
C6 C7 H7 120.2 .
O2A C8 O2 30.5(4) .
O2A C8 C9 117.7(6) .
O2 C8 C9 119.1(6) .
O2A C8 S2A 127.1(6) .
O2 C8 S2A 115.2(6) .
C9 C8 S2A 115.1(3) .
O2A C8 S2B 115.8(6) .
O2 C8 S2B 122.4(6) .
C9 C8 S2B 118.5(3) .
S2A C8 S2B 30.94(14) .
C14 C9 C10 118.2(5) .
C14 C9 C8 120.3(4) .
C10 C9 C8 121.5(5) .
C9 C10 C11 120.4(6) .
C9 C10 H10 119.8 .
C11 C10 H10 119.8 .
C12 C11 C10 119.5(7) .
C12 C11 H11 120.3 .
C10 C11 H11 120.3 .
C11 C12 C13 120.2(7) .
C11 C12 H12 119.9 .
C13 C12 H12 119.9 .
C14 C13 C12 120.8(7) .
C14 C13 H13 119.6 .
C12 C13 H13 119.6 .
C13 C14 C9 120.9(6) .
C13 C14 H14 119.6 .
C9 C14 H14 119.6 .
O3A C15 O3 36.9(4) .
O3A C15 C16 119.1(5) .
O3 C15 C16 115.3(6) .
O3A C15 S3A 114.1(5) .
O3 C15 S3A 127.4(5) .
C16 C15 S3A 117.0(4) .
O3A C15 S3B 122.1(5) .
O3 C15 S3B 116.0(5) .
C16 C15 S3B 118.5(4) .
S3A C15 S3B 26.98(13) .
C17 C16 C21 118.1(6) .
C17 C16 C15 119.0(5) .
C21 C16 C15 122.9(6) .
C16 C17 C18 122.5(7) .
C16 C17 H17 118.7 .
C18 C17 H17 118.7 .
C19 C18 C17 119.6(8) .
C19 C18 H18 120.2 .
C17 C18 H18 120.2 .
C18 C19 C20 118.5(8) .
C18 C19 H19 120.7 .
C20 C19 H19 120.7 .
C21 C20 C19 120.6(9) .
C21 C20 H20 119.7 .
C19 C20 H20 119.7 .
C20 C21 C16 120.5(8) .
C20 C21 H21 119.8 .
C16 C21 H21 119.8 .
O4A C22 O4 37.4(5) .
O4A C22 C23 113.7(7) .
O4 C22 C23 109.2(7) .
O4A C22 C23A 121.0(6) .
O4 C22 C23A 121.8(6) .
C23 C22 C23A 12.9(7) .
O4A C22 S4B 112.7(6) .
O4 C22 S4B 124.6(5) .
C23 C22 S4B 125.8(6) .
C23A C22 S4B 113.6(5) .
O4A C22 S4A 126.2(5) .
O4 C22 S4A 118.3(5) .
C23 C22 S4A 120.1(6) .
C23A C22 S4A 111.6(4) .
S4B C22 S4A 27.07(15) .
C24 C23 C28 120.0 .
C24 C23 C22 116.8(8) .
C28 C23 C22 123.2(8) .
C25 C24 C23 120.0 .
C25 C24 H24A 120.0 .
C23 C24 H24A 120.0 .
C24 C25 C26 120.0 .
C24 C25 H25A 120.0 .
C26 C25 H25A 120.0 .
C27 C26 C25 120.0 .
C27 C26 H26A 120.0 .
C25 C26 H26A 120.0 .
C28 C27 C26 120.0 .
C28 C27 H27A 120.0 .
C26 C27 H27A 120.0 .
C27 C28 C23 120.0 .
C27 C28 H28A 120.0 .
C23 C28 H28A 120.0 .
C24A C23A C28A 120.0 .
C24A C23A C22 125.6(6) .
C28A C23A C22 114.3(6) .
C23A C24A C25A 120.0 .
C23A C24A H24B 120.0 .
C25A C24A H24B 120.0 .
C26A C25A C24A 120.0 .
C26A C25A H25B 120.0 .
C24A C25A H25B 120.0 .
C27A C26A C25A 120.0 .
C27A C26A H26B 120.0 .
C25A C26A H26B 120.0 .
C26A C27A C28A 120.0 .
C26A C27A H27B 120.0 .
C28A C27A H27B 120.0 .
C27A C28A C23A 120.0 .
C27A C28A H28B 120.0 .
C23A C28A H28B 120.0 .
C1 O1 Co1 126.0(8) .
C8 O2 Co1 127.2(7) .
C15 O3 Co1 122.4(6) .
C22 O4 Co1 124.1(6) .
C1 O1A Co1 126.8(8) .
C8 O2A Co1 124.4(7) .
C15 O3A Co1 127.0(5) .
C22 O4A Co1 124.0(6) .
Co1 O5 H5B 84(7) .
Co1 O5 H5A 151(7) .
H5B O5 H5A 107(3) .
O3A Co1 O2 90.7(4) .
O3A Co1 O5 93.0(2) .
O2 Co1 O5 93.5(3) .
O3A Co1 O1A 160.6(4) .
O2 Co1 O1A 107.9(4) .
O5 Co1 O1A 91.2(4) .
O3A Co1 O4 68.6(4) .
O2 Co1 O4 159.1(4) .
O5 Co1 O4 90.5(3) .
O1A Co1 O4 92.5(5) .
O3A Co1 O3 22.6(2) .
O2 Co1 O3 68.3(4) .
O5 Co1 O3 91.7(3) .
O1A Co1 O3 175.3(4) .
O4 Co1 O3 91.1(4) .
O3A Co1 O4A 90.8(3) .
O2 Co1 O4A 173.6(4) .
O5 Co1 O4A 92.7(3) .
O1A Co1 O4A 70.1(4) .
O4 Co1 O4A 22.5(3) .
O3 Co1 O4A 113.4(3) .
O3A Co1 O2A 109.2(4) .
O2 Co1 O2A 18.5(3) .
O5 Co1 O2A 92.8(3) .
O1A Co1 O2A 89.4(4) .
O4 Co1 O2A 176.2(4) .
O3 Co1 O2A 86.8(4) .
O4A Co1 O2A 158.9(4) .
O3A Co1 O1 173.9(4) .
O2 Co1 O1 90.2(4) .
O5 Co1 O1 93.0(3) .
O1A Co1 O1 17.8(3) .
O4 Co1 O1 110.2(4) .
O3 Co1 O1 158.2(4) .
O4A Co1 O1 87.7(4) .
O2A Co1 O1 71.7(4) .
O3A Co1 Pt1 86.8(2) .
O2 Co1 Pt1 87.5(3) .
O5 Co1 Pt1 179.02(13) .
O1A Co1 Pt1 88.6(3) .
O4 Co1 Pt1 88.6(2) .
O3 Co1 Pt1 88.5(2) .
O4A Co1 Pt1 86.4(3) .
O2A Co1 Pt1 88.2(3) .
O1 Co1 Pt1 87.2(3) .
S3B Pt1 S4B 109.7(2) .
S3B Pt1 S2B 90.94(12) .
S4B Pt1 S2B 159.3(2) .
S3B Pt1 S1A 158.47(12) .
S4B Pt1 S1A 91.7(2) .
S2B Pt1 S1A 67.57(13) .
S3B Pt1 S3A 19.72(8) .
S4B Pt1 S3A 90.0(2) .
S2B Pt1 S3A 110.63(13) .
S1A Pt1 S3A 177.06(10) .
S3B Pt1 S1B 178.49(12) .
S4B Pt1 S1B 68.8(2) .
S2B Pt1 S1B 90.57(12) .
S1A Pt1 S1B 23.04(8) .
S3A Pt1 S1B 158.78(12) .
S3B Pt1 S4A 90.1(2) .
S4B Pt1 S4A 19.79(9) .
S2B Pt1 S4A 178.81(18) .
S1A Pt1 S4A 111.4(2) .
S3A Pt1 S4A 70.4(2) .
S1B Pt1 S4A 88.4(2) .
S3B Pt1 S2A 68.52(12) .
S4B Pt1 S2A 177.16(17) .
S2B Pt1 S2A 22.43(8) .
S1A Pt1 S2A 89.98(12) .
S3A Pt1 S2A 88.20(13) .
S1B Pt1 S2A 112.99(12) .
S4A Pt1 S2A 158.6(2) .
S3B Pt1 Co1 90.07(7) .
S4B Pt1 Co1 88.59(8) .
S2B Pt1 Co1 89.63(6) .
S1A Pt1 Co1 88.52(6) .
S3A Pt1 Co1 89.14(7) .
S1B Pt1 Co1 90.00(6) .
S4A Pt1 Co1 90.98(7) .
S2A Pt1 Co1 89.18(6) .
S3B Pt1 Pt1 90.50(6) 2_655
S4B Pt1 Pt1 92.46(8) 2_655
S2B Pt1 Pt1 89.04(6) 2_655
S1A Pt1 Pt1 90.46(6) 2_655
S3A Pt1 Pt1 91.84(7) 2_655
S1B Pt1 Pt1 89.46(6) 2_655
S4A Pt1 Pt1 90.35(7) 2_655
S2A Pt1 Pt1 89.80(6) 2_655
Co1 Pt1 Pt1 178.560(18) 2_655
C1 S1A Pt1 107.1(2) .
C8 S2A Pt1 104.4(2) .
C15 S3A Pt1 104.1(2) .
C22 S4A Pt1 101.6(2) .
C1 S1B Pt1 103.0(2) .
C8 S2B Pt1 105.2(2) .
C15 S3B Pt1 104.7(2) .
C22 S4B Pt1 107.0(2) .

loop_
_geom_bond_atom_site_label_1
_geom_bond_atom_site_label_2
_geom_bond_distance
_geom_bond_site_symmetry_2
C1 O1 1.222(10) .
C1 O1A 1.281(11) .
C1 C2 1.483(7) .
C1 S1A 1.678(5) .
C1 S1B 1.743(5) .
C2 C3 1.373(8) .
C2 C7 1.396(7) .
C3 C4 1.398(9) .
C3 H3 0.9500 .
C4 C5 1.365(10) .
C4 H4 0.9500 .
C5 C6 1.362(10) .
C5 H5 0.9500 .
C6 C7 1.403(8) .
C6 H6 0.9500 .
C7 H7 0.9500 .
C8 O2A 1.249(9) .
C8 O2 1.276(10) .
C8 C9 1.490(7) .
C8 S2A 1.673(5) .
C8 S2B 1.723(5) .
C9 C14 1.383(7) .
C9 C10 1.385(7) .
C10 C11 1.415(9) .
C10 H10 0.9500 .
C11 C12 1.342(10) .
C11 H11 0.9500 .
C12 C13 1.383(10) .
C12 H12 0.9500 .
C13 C14 1.360(9) .
C13 H13 0.9500 .
C14 H14 0.9500 .
C15 O3A 1.260(8) .
C15 O3 1.269(8) .
C15 C16 1.489(7) .
C15 S3A 1.678(6) .
C15 S3B 1.733(6) .
C16 C17 1.353(8) .
C16 C21 1.394(9) .
C17 C18 1.381(10) .
C17 H17 0.9500 .
C18 C19 1.372(12) .
C18 H18 0.9500 .
C19 C20 1.401(12) .
C19 H19 0.9500 .
C20 C21 1.365(10) .
C20 H20 0.9500 .
C21 H21 0.9500 .
C22 O4A 1.234(9) .
C22 O4 1.281(10) .
C22 C23 1.509(9) .
C22 C23A 1.519(8) .
C22 S4B 1.662(6) .
C22 S4A 1.743(6) .
C23 C24 1.3900 .
C23 C28 1.3900 .
C24 C25 1.3900 .
C24 H24A 0.9500 .
C25 C26 1.3900 .
C25 H25A 0.9500 .
C26 C27 1.3900 .
C26 H26A 0.9500 .
C27 C28 1.3900 .
C27 H27A 0.9500 .
C28 H28A 0.9500 .
C23A C24A 1.3900 .
C23A C28A 1.3900 .
C24A C25A 1.3900 .
C24A H24B 0.9500 .
C25A C26A 1.3900 .
C25A H25B 0.9500 .
C26A C27A 1.3900 .
C26A H26B 0.9500 .
C27A C28A 1.3900 .
C27A H27B 0.9500 .
C28A H28B 0.9500 .
O1 Co1 2.099(10) .
O2 Co1 2.029(9) .
O3 Co1 2.069(8) .
O4 Co1 2.041(8) .
O1A Co1 2.036(11) .
O2A Co1 2.090(9) .
O3A Co1 2.015(7) .
O4A Co1 2.083(8) .
O5 Co1 2.031(4) .
O5 H5B 0.79(2) .
O5 H5A 0.77(2) .
Co1 Pt1 2.5993(8) .
Pt1 S3B 2.292(3) .
Pt1 S4B 2.293(3) .
Pt1 S2B 2.297(2) .
Pt1 S1A 2.307(3) .
Pt1 S3A 2.352(3) .
Pt1 S1B 2.352(3) .
Pt1 S4A 2.355(3) .
Pt1 S2A 2.357(3) .
Pt1 Pt1 3.0651(4) 2_655
